data_4350123
loop_
_publ_author_name
'Dennett, James N. L.'
'Bierenstiel, Matthias'
'Ferguson, Michael J.'
'McDonald, Robert'
'Cowie, Martin'

_publ_section_title
;
 Various coordination modes of the
 bis(di(o-N,N-dimethylanilinyl)phosphino)methane ligand in mononuclear and
 binuclear complexes of group 8 and group 9 metals.
;
_journal_issue 9
_journal_name_full 'Inorganic chemistry'
_journal_page_first 3705
_journal_page_last 3717
_journal_paper_doi 10.1021/ic051639c
_journal_volume 45
_journal_year 2006
_chemical_formula_moiety 'C36 H42 N4 O3 P2 Ru'
_chemical_formula_sum 'C36 H42 N4 O3 P2 Ru'
_chemical_formula_weight 741.75
_space_group_IT_number 14
_space_group_name_Hall '-P 2ybc'
_space_group_name_H-M_alt 'P 1 21/c 1'
_symmetry_cell_setting monoclinic
_symmetry_space_group_name_Hall '-P 2ybc'
_symmetry_space_group_name_H-M 'P 1 21/c 1'
_atom_sites_solution_hydrogens geom
_atom_sites_solution_primary direct
_atom_sites_solution_secondary difmap
_audit_creation_method 'manual editing of SHELXL template'
_cell_angle_alpha 90.00
_cell_angle_beta 107.7350(10)
_cell_angle_gamma 90.00
_cell_formula_units_Z 4
_cell_length_a 12.2902(7)
_cell_length_b 16.4522(9)
_cell_length_c 19.0154(11)
_cell_measurement_reflns_used 8005
_cell_measurement_temperature 193(2)
_cell_measurement_theta_max 26.34
_cell_measurement_theta_min 2.15
_cell_volume 3662.2(4)
_computing_cell_refinement 'Bruker SAINT (Bruker, 1997)'
_computing_data_collection 'Bruker SMART (Bruker, 1997)'
_computing_data_reduction 'Bruker SAINT (Bruker, 1997)'
_computing_molecular_graphics 'Bruker SHELXTL (Bruker, 1997)'
_computing_publication_material 'Bruker SHELXTL (Bruker, 1997)'
_computing_structure_refinement 'SHELXL-97 (Sheldrick, 1997)'
_computing_structure_solution 'SIR97 (Altomare et al., 1999)'
_diffrn_ambient_temperature 193(2)
_diffrn_detector_area_resol_mean 8.192
_diffrn_measured_fraction_theta_full 1.000
_diffrn_measured_fraction_theta_max 1.000
_diffrn_measurement_device_type 'Bruker PLATFORM diffractometer/SMART 1000 CCD area detector'
_diffrn_measurement_method '\w scans'
_diffrn_radiation_monochromator graphite
_diffrn_radiation_source 'fine-focus sealed tube'
_diffrn_radiation_type MoK\a
_diffrn_radiation_wavelength 0.71073
_diffrn_reflns_av_R_equivalents 0.0330
_diffrn_reflns_av_sigmaI/netI 0.0280
_diffrn_reflns_limit_h_max 15
_diffrn_reflns_limit_h_min -15
_diffrn_reflns_limit_k_max 20
_diffrn_reflns_limit_k_min -20
_diffrn_reflns_limit_l_max 23
_diffrn_reflns_limit_l_min -23
_diffrn_reflns_number 27899
_diffrn_reflns_theta_full 26.38
_diffrn_reflns_theta_max 26.38
_diffrn_reflns_theta_min 1.67
_diffrn_standards_decay_% 0
_diffrn_standards_interval_time 0
_diffrn_standards_number 0
_exptl_absorpt_coefficient_mu 0.554
_exptl_absorpt_correction_T_max 0.9068
_exptl_absorpt_correction_T_min 0.8558
_exptl_absorpt_correction_type multi-scan
_exptl_absorpt_process_details 'SADABS (Sheldrick, 1996)'
_exptl_crystal_colour yellow
_exptl_crystal_density_diffrn 1.345
_exptl_crystal_density_method 'not measured'
_exptl_crystal_description prism
_exptl_crystal_F_000 1536
_exptl_crystal_size_max 0.29
_exptl_crystal_size_mid 0.26
_exptl_crystal_size_min 0.18
_refine_diff_density_max 0.444
_refine_diff_density_min -0.283
_refine_diff_density_rms 0.054
_refine_ls_extinction_method none
_refine_ls_goodness_of_fit_ref 1.032
_refine_ls_hydrogen_treatment constr
_refine_ls_matrix_type full
_refine_ls_number_parameters 415
_refine_ls_number_reflns 7492
_refine_ls_number_restraints 0
_refine_ls_restrained_S_all 1.032
_refine_ls_R_factor_all 0.0329
_refine_ls_R_factor_gt 0.0264
_refine_ls_shift/su_max 0.001
_refine_ls_shift/su_mean 0.000
_refine_ls_structure_factor_coef Fsqd
_refine_ls_weighting_details 'calc w=1/[\s^2^(Fo^2^)+(0.0320P)^2^+1.6202P] where P=(Fo^2^+2Fc^2^)/3'
_refine_ls_weighting_scheme calc
_refine_ls_wR_factor_gt 0.0653
_refine_ls_wR_factor_ref 0.0688
_reflns_number_gt 6547
_reflns_number_total 7492
_reflns_threshold_expression I>2\s(I)
_cod_data_source_file ic051639csi20060223_121259.cif
_cod_data_source_block 6
_cod_depositor_comments
;
The following automatic conversions were performed:

data item '_symmetry_cell_setting' value 'Monoclinic' was changed to
'monoclinic' in accordance with the
/home/saulius/struct/COD-crude-data/automatic-downloads/DataCite-retrospective/ACS/depositions/lib/dictionaries/cif_core.dic
dictionary named 'cif_core.dic' version 2.4.2 last updated on
2011-04-26.

Automatic conversion script
Id: cif_fix_values 6909 2019-04-08 15:41:33Z antanas 
;
_cod_original_sg_symbol_H-M 'P 21/c'
_cod_database_code 4350123

loop_
_symmetry_equiv_pos_as_xyz
'x, y, z'
'-x, y+1/2, -z+1/2'
'-x, -y, -z'
'x, -y-1/2, z-1/2'

loop_
_atom_site_label
_atom_site_type_symbol
_atom_site_fract_x
_atom_site_fract_y
_atom_site_fract_z
_atom_site_U_iso_or_equiv
_atom_site_adp_type
_atom_site_occupancy
_atom_site_symmetry_multiplicity
_atom_site_calc_flag
_atom_site_refinement_flags
Ru Ru 0.118723(12) 0.192977(9) 0.193550(8) 0.02405(5) Uani 1 1 d .
P1 P 0.00276(4) 0.25148(3) 0.26059(2) 0.02167(10) Uani 1 1 d .
P2 P 0.23891(4) 0.24781(3) 0.30692(2) 0.02231(10) Uani 1 1 d .
O1 O 0.30149(18) 0.11426(14) 0.13894(11) 0.0755(6) Uani 1 1 d .
O2 O 0.07082(16) 0.33987(11) 0.09043(9) 0.0569(5) Uani 1 1 d .
O3 O -0.02637(15) 0.04211(10) 0.13842(9) 0.0531(4) Uani 1 1 d .
N1 N -0.08241(14) 0.31788(10) 0.38476(9) 0.0319(4) Uani 1 1 d .
N2 N -0.21867(13) 0.20405(9) 0.15905(9) 0.0288(3) Uani 1 1 d .
N3 N 0.45983(13) 0.15950(10) 0.34877(9) 0.0286(3) Uani 1 1 d .
N4 N 0.34542(14) 0.37180(10) 0.42958(9) 0.0338(4) Uani 1 1 d .
C1 C 0.23347(19) 0.14460(15) 0.16001(12) 0.0436(5) Uani 1 1 d .
C2 C 0.08978(17) 0.28587(13) 0.13036(11) 0.0335(4) Uani 1 1 d .
C3 C 0.02872(18) 0.09854(12) 0.16145(11) 0.0352(4) Uani 1 1 d .
C10 C 0.12209(14) 0.30949(11) 0.32141(10) 0.0249(4) Uani 1 1 d .
H10A H 0.1220 0.3087 0.3735 0.030 Uiso 1 1 calc R
H10B H 0.1237 0.3663 0.3047 0.030 Uiso 1 1 calc R
C11 C -0.05146(15) 0.19246(11) 0.32415(10) 0.0265(4) Uani 1 1 d .
C12 C -0.08467(15) 0.23066(12) 0.38029(10) 0.0292(4) Uani 1 1 d .
C13 C -0.11692(19) 0.18242(14) 0.43090(12) 0.0425(5) Uani 1 1 d .
H13 H -0.1395 0.2076 0.4692 0.051 Uiso 1 1 calc R
C14 C -0.1166(2) 0.09889(15) 0.42621(13) 0.0495(6) Uani 1 1 d .
H14 H -0.1385 0.0671 0.4613 0.059 Uiso 1 1 calc R
C15 C -0.0847(2) 0.06136(14) 0.37117(13) 0.0470(6) Uani 1 1 d .
H15 H -0.0849 0.0037 0.3680 0.056 Uiso 1 1 calc R
C16 C -0.05215(17) 0.10805(12) 0.32013(12) 0.0354(4) Uani 1 1 d .
H16 H -0.0301 0.0820 0.2820 0.042 Uiso 1 1 calc R
C17 C -0.19719(18) 0.35347(14) 0.36246(13) 0.0432(5) Uani 1 1 d .
H17A H -0.2407 0.3326 0.3137 0.052 Uiso 1 1 calc R
H17B H -0.1913 0.4128 0.3602 0.052 Uiso 1 1 calc R
H17C H -0.2363 0.3389 0.3986 0.052 Uiso 1 1 calc R
C18 C -0.0157(2) 0.34922(15) 0.45742(11) 0.0428(5) Uani 1 1 d .
H18A H 0.0612 0.3258 0.4714 0.051 Uiso 1 1 calc R
H18B H -0.0533 0.3342 0.4942 0.051 Uiso 1 1 calc R
H18C H -0.0106 0.4086 0.4552 0.051 Uiso 1 1 calc R
C21 C -0.10950(15) 0.32307(11) 0.21454(10) 0.0244(4) Uani 1 1 d .
C22 C -0.20919(15) 0.29115(11) 0.16611(10) 0.0274(4) Uani 1 1 d .
C23 C -0.29467(17) 0.34327(13) 0.12591(12) 0.0387(5) Uani 1 1 d .
H23 H -0.3630 0.3216 0.0931 0.046 Uiso 1 1 calc R
C24 C -0.28079(19) 0.42641(13) 0.13345(13) 0.0447(5) Uani 1 1 d .
H24 H -0.3391 0.4617 0.1053 0.054 Uiso 1 1 calc R
C25 C -0.18235(18) 0.45835(13) 0.18176(12) 0.0408(5) Uani 1 1 d .
H25 H -0.1731 0.5156 0.1872 0.049 Uiso 1 1 calc R
C26 C -0.09737(16) 0.40710(12) 0.22218(11) 0.0332(4) Uani 1 1 d .
H26 H -0.0299 0.4293 0.2555 0.040 Uiso 1 1 calc R
C27 C -0.23313(19) 0.17820(13) 0.08325(12) 0.0380(5) Uani 1 1 d .
H27A H -0.1710 0.2005 0.0668 0.046 Uiso 1 1 calc R
H27B H -0.3065 0.1981 0.0510 0.046 Uiso 1 1 calc R
H27C H -0.2315 0.1187 0.0811 0.046 Uiso 1 1 calc R
C28 C -0.30768(19) 0.17061(15) 0.18686(13) 0.0447(5) Uani 1 1 d .
H28A H -0.2943 0.1879 0.2381 0.054 Uiso 1 1 calc R
H28B H -0.3060 0.1111 0.1847 0.054 Uiso 1 1 calc R
H28C H -0.3825 0.1903 0.1565 0.054 Uiso 1 1 calc R
C31 C 0.29642(15) 0.18819(11) 0.39133(10) 0.0239(4) Uani 1 1 d .
C32 C 0.40293(14) 0.15065(10) 0.40393(10) 0.0240(4) Uani 1 1 d .
C33 C 0.45024(16) 0.10670(12) 0.46850(10) 0.0310(4) Uani 1 1 d .
H33 H 0.5235 0.0826 0.4775 0.037 Uiso 1 1 calc R
C34 C 0.39182(18) 0.09771(13) 0.51974(11) 0.0375(5) Uani 1 1 d .
H34 H 0.4253 0.0683 0.5641 0.045 Uiso 1 1 calc R
C35 C 0.28490(19) 0.13161(14) 0.50624(11) 0.0393(5) Uani 1 1 d .
H35 H 0.2436 0.1241 0.5406 0.047 Uiso 1 1 calc R
C36 C 0.23749(17) 0.17665(13) 0.44273(11) 0.0333(4) Uani 1 1 d .
H36 H 0.1639 0.2000 0.4340 0.040 Uiso 1 1 calc R
C37 C 0.4643(2) 0.08401(14) 0.31005(13) 0.0454(5) Uani 1 1 d .
H37A H 0.5047 0.0931 0.2736 0.055 Uiso 1 1 calc R
H37B H 0.3864 0.0653 0.2849 0.055 Uiso 1 1 calc R
H37C H 0.5046 0.0427 0.3455 0.055 Uiso 1 1 calc R
C38 C 0.57357(19) 0.19576(15) 0.37727(15) 0.0484(6) Uani 1 1 d .
H38A H 0.5687 0.2461 0.4036 0.058 Uiso 1 1 calc R
H38B H 0.6033 0.2078 0.3361 0.058 Uiso 1 1 calc R
H38C H 0.6249 0.1576 0.4112 0.058 Uiso 1 1 calc R
C41 C 0.35162(15) 0.32160(11) 0.30989(11) 0.0291(4) Uani 1 1 d .
C42 C 0.39315(16) 0.37481(12) 0.36935(11) 0.0333(4) Uani 1 1 d .
C43 C 0.48048(19) 0.42890(14) 0.36861(14) 0.0474(6) Uani 1 1 d .
H43 H 0.5093 0.4654 0.4087 0.057 Uiso 1 1 calc R
C44 C 0.5253(2) 0.42999(16) 0.31060(15) 0.0553(7) Uani 1 1 d .
H44 H 0.5853 0.4667 0.3113 0.066 Uiso 1 1 calc R
C45 C 0.4840(2) 0.37854(16) 0.25174(15) 0.0514(6) Uani 1 1 d .
H45 H 0.5152 0.3797 0.2118 0.062 Uiso 1 1 calc R
C46 C 0.39666(18) 0.32483(14) 0.25077(12) 0.0389(5) Uani 1 1 d .
H46 H 0.3672 0.2899 0.2095 0.047 Uiso 1 1 calc R
C47 C 0.42816(19) 0.34557(14) 0.49865(12) 0.0424(5) Uani 1 1 d .
H47A H 0.4628 0.2941 0.4907 0.051 Uiso 1 1 calc R
H47B H 0.3894 0.3380 0.5362 0.051 Uiso 1 1 calc R
H47C H 0.4878 0.3870 0.5154 0.051 Uiso 1 1 calc R
C48 C 0.2928(2) 0.44900(14) 0.44007(15) 0.0523(6) Uani 1 1 d .
H48A H 0.2643 0.4447 0.4828 0.063 Uiso 1 1 calc R
H48B H 0.2291 0.4614 0.3958 0.063 Uiso 1 1 calc R
H48C H 0.3497 0.4926 0.4486 0.063 Uiso 1 1 calc R

loop_
_atom_site_aniso_label
_atom_site_aniso_U_11
_atom_site_aniso_U_22
_atom_site_aniso_U_33
_atom_site_aniso_U_23
_atom_site_aniso_U_13
_atom_site_aniso_U_12
Ru 0.02364(8) 0.02578(8) 0.02106(8) -0.00002(6) 0.00432(6) 0.00245(6)
P1 0.0181(2) 0.0219(2) 0.0223(2) 0.00018(17) 0.00223(17) 0.00082(17)
P2 0.0179(2) 0.0249(2) 0.0222(2) 0.00193(17) 0.00330(17) 0.00096(17)
O1 0.0729(13) 0.0981(16) 0.0681(13) -0.0007(11) 0.0405(11) 0.0367(12)
O2 0.0711(12) 0.0491(10) 0.0486(10) 0.0216(8) 0.0155(9) 0.0048(9)
O3 0.0611(11) 0.0330(8) 0.0568(10) -0.0093(7) 0.0056(8) -0.0101(8)
N1 0.0285(8) 0.0362(9) 0.0306(8) -0.0037(7) 0.0085(7) 0.0024(7)
N2 0.0256(8) 0.0267(8) 0.0304(8) -0.0021(6) 0.0032(7) -0.0033(6)
N3 0.0254(8) 0.0269(8) 0.0346(9) -0.0019(7) 0.0105(7) 0.0007(6)
N4 0.0283(8) 0.0284(9) 0.0377(9) -0.0065(7) -0.0001(7) 0.0026(7)
C1 0.0430(12) 0.0521(14) 0.0376(12) -0.0019(10) 0.0155(10) 0.0112(11)
C2 0.0336(11) 0.0365(11) 0.0289(10) 0.0016(8) 0.0075(8) -0.0003(8)
C3 0.0391(11) 0.0307(11) 0.0330(10) -0.0015(8) 0.0066(9) 0.0033(9)
C10 0.0175(8) 0.0263(9) 0.0275(9) -0.0018(7) 0.0015(7) 0.0008(7)
C11 0.0209(9) 0.0303(10) 0.0258(9) 0.0041(7) 0.0037(7) 0.0003(7)
C12 0.0220(9) 0.0346(10) 0.0288(9) 0.0009(8) 0.0043(7) -0.0010(8)
C13 0.0414(12) 0.0523(14) 0.0374(12) 0.0035(10) 0.0176(10) -0.0018(10)
C14 0.0553(14) 0.0493(14) 0.0475(13) 0.0152(11) 0.0212(11) -0.0062(11)
C15 0.0563(14) 0.0319(11) 0.0552(14) 0.0094(10) 0.0206(12) -0.0026(10)
C16 0.0360(11) 0.0294(10) 0.0401(11) 0.0029(8) 0.0106(9) 0.0000(8)
C17 0.0367(12) 0.0459(13) 0.0482(13) -0.0016(10) 0.0147(10) 0.0093(10)
C18 0.0466(13) 0.0499(14) 0.0335(11) -0.0098(10) 0.0145(10) -0.0074(10)
C21 0.0204(8) 0.0252(9) 0.0253(9) 0.0017(7) 0.0035(7) 0.0028(7)
C22 0.0227(9) 0.0301(10) 0.0271(9) -0.0017(7) 0.0041(7) 0.0009(7)
C23 0.0269(10) 0.0384(11) 0.0396(11) -0.0038(9) -0.0065(9) 0.0035(9)
C24 0.0367(11) 0.0360(12) 0.0484(13) 0.0030(10) -0.0065(10) 0.0145(9)
C25 0.0396(12) 0.0243(10) 0.0506(13) 0.0006(9) 0.0019(10) 0.0054(9)
C26 0.0260(9) 0.0273(10) 0.0398(11) -0.0039(8) 0.0002(8) 0.0005(8)
C27 0.0396(12) 0.0350(11) 0.0363(11) -0.0067(9) 0.0070(9) -0.0018(9)
C28 0.0378(12) 0.0476(13) 0.0482(13) -0.0001(10) 0.0124(10) -0.0120(10)
C31 0.0219(8) 0.0236(9) 0.0230(8) 0.0000(7) 0.0020(7) -0.0011(7)
C32 0.0223(8) 0.0197(9) 0.0266(9) -0.0037(7) 0.0024(7) -0.0016(7)
C33 0.0283(10) 0.0273(10) 0.0320(10) 0.0004(8) 0.0011(8) 0.0041(8)
C34 0.0437(12) 0.0373(11) 0.0263(10) 0.0071(8) 0.0028(9) 0.0050(9)
C35 0.0433(12) 0.0459(12) 0.0313(10) 0.0070(9) 0.0154(9) 0.0021(10)
C36 0.0263(10) 0.0402(11) 0.0327(10) 0.0060(8) 0.0081(8) 0.0052(8)
C37 0.0614(15) 0.0375(12) 0.0434(12) -0.0058(10) 0.0250(11) 0.0026(11)
C38 0.0304(11) 0.0568(15) 0.0615(15) -0.0049(12) 0.0191(11) -0.0085(10)
C41 0.0194(9) 0.0286(10) 0.0361(10) 0.0092(8) 0.0037(8) 0.0003(7)
C42 0.0239(9) 0.0258(10) 0.0429(11) 0.0062(8) -0.0004(8) 0.0024(8)
C43 0.0373(12) 0.0327(12) 0.0613(15) 0.0054(10) -0.0012(11) -0.0099(10)
C44 0.0365(12) 0.0480(14) 0.0746(18) 0.0265(13) 0.0068(12) -0.0132(11)
C45 0.0378(12) 0.0595(16) 0.0583(15) 0.0267(13) 0.0166(11) -0.0033(11)
C46 0.0322(11) 0.0429(12) 0.0413(12) 0.0126(9) 0.0107(9) -0.0002(9)
C47 0.0399(12) 0.0402(12) 0.0395(12) -0.0067(9) 0.0007(9) 0.0042(10)
C48 0.0408(12) 0.0393(13) 0.0652(16) -0.0161(11) -0.0010(11) 0.0074(10)

loop_
_atom_type_symbol
_atom_type_description
_atom_type_scat_dispersion_real
_atom_type_scat_dispersion_imag
_atom_type_scat_source
C C 0.0033 0.0016 'International Tables Vol C Tables 4.2.6.8 and 6.1.1.4'
H H 0.0000 0.0000 'International Tables Vol C Tables 4.2.6.8 and 6.1.1.4'
N N 0.0061 0.0033 'International Tables Vol C Tables 4.2.6.8 and 6.1.1.4'
O O 0.0106 0.0060 'International Tables Vol C Tables 4.2.6.8 and 6.1.1.4'
P P 0.1023 0.0942 'International Tables Vol C Tables 4.2.6.8 and 6.1.1.4'
Ru Ru -1.2594 0.8363 'International Tables Vol C Tables 4.2.6.8 and 6.1.1.4'

loop_
_geom_angle_atom_site_label_1
_geom_angle_atom_site_label_2
_geom_angle_atom_site_label_3
_geom_angle
C1 Ru C3 88.19(10)
C1 Ru C2 98.03(9)
C3 Ru C2 118.32(9)
C1 Ru P1 168.05(7)
C3 Ru P1 96.76(6)
C2 Ru P1 89.21(6)
C1 Ru P2 98.26(7)
C3 Ru P2 137.69(6)
C2 Ru P2 102.19(6)
P1 Ru P2 70.800(16)
C21 P1 C11 106.62(8)
C21 P1 C10 108.03(8)
C11 P1 C10 104.00(8)
C21 P1 Ru 119.48(6)
C11 P1 Ru 122.46(6)
C10 P1 Ru 93.08(6)
C31 P2 C41 104.01(8)
C31 P2 C10 105.90(8)
C41 P2 C10 104.28(8)
C31 P2 Ru 123.84(6)
C41 P2 Ru 122.19(7)
C10 P2 Ru 92.70(6)
C12 N1 C17 112.47(16)
C12 N1 C18 113.66(16)
C17 N1 C18 110.12(17)
C22 N2 C28 112.91(16)
C22 N2 C27 111.32(15)
C28 N2 C27 111.62(16)
C32 N3 C37 112.68(15)
C32 N3 C38 113.21(16)
C37 N3 C38 110.91(17)
C42 N4 C47 112.66(16)
C42 N4 C48 112.49(18)
C47 N4 C48 110.43(17)
O1 C1 Ru 178.7(2)
O2 C2 Ru 177.6(2)
O3 C3 Ru 176.65(19)
P1 C10 P2 97.40(8)
C16 C11 C12 119.41(18)
C16 C11 P1 119.45(15)
C12 C11 P1 120.98(14)
C13 C12 C11 118.69(19)
C13 C12 N1 122.12(18)
C11 C12 N1 119.18(17)
C14 C13 C12 121.0(2)
C15 C14 C13 120.4(2)
C14 C15 C16 119.6(2)
C15 C16 C11 120.8(2)
C22 C21 C26 119.20(16)
C22 C21 P1 117.33(14)
C26 C21 P1 123.36(14)
C23 C22 C21 119.76(17)
C23 C22 N2 122.41(17)
C21 C22 N2 117.83(16)
C24 C23 C22 120.33(19)
C23 C24 C25 120.11(19)
C26 C25 C24 119.95(19)
C25 C26 C21 120.63(18)
C36 C31 C32 118.53(16)
C36 C31 P2 122.91(14)
C32 C31 P2 118.54(13)
C33 C32 C31 119.87(17)
C33 C32 N3 122.18(16)
C31 C32 N3 117.95(15)
C34 C33 C32 120.70(18)
C35 C34 C33 119.72(18)
C34 C35 C36 120.20(19)
C35 C36 C31 120.89(18)
C46 C41 C42 119.38(18)
C46 C41 P2 118.82(16)
C42 C41 P2 121.79(15)
C43 C42 C41 118.9(2)
C43 C42 N4 122.1(2)
C41 C42 N4 119.07(17)
C44 C43 C42 120.9(2)
C45 C44 C43 120.5(2)
C44 C45 C46 119.8(2)
C45 C46 C41 120.6(2)

loop_
_geom_bond_atom_site_label_1
_geom_bond_atom_site_label_2
_geom_bond_distance
Ru C1 1.891(2)
Ru C3 1.897(2)
Ru C2 1.909(2)
Ru P1 2.3853(5)
Ru P2 2.3881(5)
P1 C21 1.8224(18)
P1 C11 1.8272(18)
P1 C10 1.8346(18)
P2 C31 1.8294(18)
P2 C41 1.8299(19)
P2 C10 1.8461(18)
O1 C1 1.146(3)
O2 C2 1.146(3)
O3 C3 1.154(2)
N1 C12 1.437(2)
N1 C17 1.466(3)
N1 C18 1.469(3)
N2 C22 1.441(2)
N2 C28 1.460(3)
N2 C27 1.461(3)
N3 C32 1.434(2)
N3 C37 1.453(3)
N3 C38 1.464(3)
N4 C42 1.438(3)
N4 C47 1.460(3)
N4 C48 1.466(3)
C11 C16 1.391(3)
C11 C12 1.402(3)
C12 C13 1.395(3)
C13 C14 1.377(3)
C14 C15 1.371(3)
C15 C16 1.389(3)
C21 C22 1.392(3)
C21 C26 1.393(3)
C22 C23 1.391(3)
C23 C24 1.380(3)
C24 C25 1.381(3)
C25 C26 1.380(3)
C31 C36 1.395(3)
C31 C32 1.401(2)
C32 C33 1.390(3)
C33 C34 1.383(3)
C34 C35 1.378(3)
C35 C36 1.385(3)
C41 C46 1.397(3)
C41 C42 1.398(3)
C42 C43 1.398(3)
C43 C44 1.375(4)
C44 C45 1.371(4)
C45 C46 1.386(3)

loop_
_geom_torsion_atom_site_label_1
_geom_torsion_atom_site_label_2
_geom_torsion_atom_site_label_3
_geom_torsion_atom_site_label_4
_geom_torsion
C1 Ru P1 C21 153.7(4)
C3 Ru P1 C21 -92.31(9)
C2 Ru P1 C21 26.12(9)
P2 Ru P1 C21 129.33(7)
C1 Ru P1 C11 -67.8(4)
C3 Ru P1 C11 46.20(9)
C2 Ru P1 C11 164.63(9)
P2 Ru P1 C11 -92.16(7)
C1 Ru P1 C10 41.0(4)
C3 Ru P1 C10 154.95(9)
C2 Ru P1 C10 -86.61(9)
P2 Ru P1 C10 16.59(6)
C1 Ru P2 C31 -80.32(10)
C3 Ru P2 C31 16.12(12)
C2 Ru P2 C31 179.56(9)
P1 Ru P2 C31 94.73(7)
C1 Ru P2 C41 59.73(10)
C3 Ru P2 C41 156.17(12)
C2 Ru P2 C41 -40.40(10)
P1 Ru P2 C41 -125.22(7)
C1 Ru P2 C10 168.47(9)
C3 Ru P2 C10 -95.09(11)
C2 Ru P2 C10 68.35(9)
P1 Ru P2 C10 -16.48(6)
C3 Ru C1 O1 16(11)
C2 Ru C1 O1 -103(11)
P1 Ru C1 O1 130(10)
P2 Ru C1 O1 154(11)
C1 Ru C2 O2 69(5)
C3 Ru C2 O2 -24(5)
P1 Ru C2 O2 -121(5)
P2 Ru C2 O2 169(5)
C1 Ru C3 O3 -66(3)
C2 Ru C3 O3 32(3)
P1 Ru C3 O3 125(3)
P2 Ru C3 O3 -167(3)
C21 P1 C10 P2 -142.99(8)
C11 P1 C10 P2 103.98(9)
Ru P1 C10 P2 -20.59(7)
C31 P2 C10 P1 -105.82(9)
C41 P2 C10 P1 144.78(9)
Ru P2 C10 P1 20.56(7)
C21 P1 C11 C16 125.73(16)
C10 P1 C11 C16 -120.23(16)
Ru P1 C11 C16 -17.27(18)
C21 P1 C11 C12 -58.90(17)
C10 P1 C11 C12 55.14(16)
Ru P1 C11 C12 158.10(12)
C16 C11 C12 C13 0.4(3)
P1 C11 C12 C13 -175.01(15)
C16 C11 C12 N1 179.22(17)
P1 C11 C12 N1 3.8(2)
C17 N1 C12 C13 -73.1(2)
C18 N1 C12 C13 52.9(2)
C17 N1 C12 C11 108.1(2)
C18 N1 C12 C11 -125.95(19)
C11 C12 C13 C14 -0.1(3)
N1 C12 C13 C14 -178.9(2)
C12 C13 C14 C15 -0.3(4)
C13 C14 C15 C16 0.3(4)
C14 C15 C16 C11 0.0(3)
C12 C11 C16 C15 -0.3(3)
P1 C11 C16 C15 175.11(17)
C11 P1 C21 C22 -68.00(16)
C10 P1 C21 C22 -179.27(14)
Ru P1 C21 C22 76.32(15)
C11 P1 C21 C26 115.93(17)
C10 P1 C21 C26 4.66(19)
Ru P1 C21 C26 -99.75(16)
C26 C21 C22 C23 0.3(3)
P1 C21 C22 C23 -175.91(16)
C26 C21 C22 N2 179.52(17)
P1 C21 C22 N2 3.3(2)
C28 N2 C22 C23 -67.2(2)
C27 N2 C22 C23 59.2(2)
C28 N2 C22 C21 113.6(2)
C27 N2 C22 C21 -119.92(19)
C21 C22 C23 C24 0.4(3)
N2 C22 C23 C24 -178.7(2)
C22 C23 C24 C25 -0.8(4)
C23 C24 C25 C26 0.5(4)
C24 C25 C26 C21 0.3(3)
C22 C21 C26 C25 -0.7(3)
P1 C21 C26 C25 175.29(16)
C41 P2 C31 C36 126.69(17)
C10 P2 C31 C36 17.10(18)
Ru P2 C31 C36 -87.37(17)
C41 P2 C31 C32 -55.10(16)
C10 P2 C31 C32 -164.69(14)
Ru P2 C31 C32 90.84(14)
C36 C31 C32 C33 -3.4(3)
P2 C31 C32 C33 178.32(14)
C36 C31 C32 N3 176.78(16)
P2 C31 C32 N3 -1.5(2)
C37 N3 C32 C33 69.6(2)
C38 N3 C32 C33 -57.3(2)
C37 N3 C32 C31 -110.60(19)
C38 N3 C32 C31 122.52(19)
C31 C32 C33 C34 1.8(3)
N3 C32 C33 C34 -178.41(17)
C32 C33 C34 C35 1.0(3)
C33 C34 C35 C36 -2.0(3)
C34 C35 C36 C31 0.3(3)
C32 C31 C36 C35 2.4(3)
P2 C31 C36 C35 -179.41(16)
C31 P2 C41 C46 123.38(16)
C10 P2 C41 C46 -125.83(16)
Ru P2 C41 C46 -23.27(18)
C31 P2 C41 C42 -56.94(17)
C10 P2 C41 C42 53.85(17)
Ru P2 C41 C42 156.41(13)
C46 C41 C42 C43 -1.2(3)
P2 C41 C42 C43 179.11(15)
C46 C41 C42 N4 179.25(17)
P2 C41 C42 N4 -0.4(2)
C47 N4 C42 C43 -64.7(2)
C48 N4 C42 C43 60.9(2)
C47 N4 C42 C41 114.79(19)
C48 N4 C42 C41 -119.61(19)
C41 C42 C43 C44 -0.1(3)
N4 C42 C43 C44 179.41(19)
C42 C43 C44 C45 0.8(4)
C43 C44 C45 C46 -0.2(4)
C44 C45 C46 C41 -1.2(3)
C42 C41 C46 C45 1.9(3)
P2 C41 C46 C45 -178.45(17)
